data_7215786
loop_
_publ_author_name
'Nandi, Goutam'
'Thakuria, Ranjit'
'Titi, Hatem M.'
'Patra, Ranjan'
'Goldberg, Israel'

_publ_section_title
;
 Synthesis, structure, topology and magnetic properties of new
 coordination polymers based on 5(--Br/--COOH)-substituted nicotinic acid
;
_journal_issue 24
_journal_name_full CrystEngComm
_journal_page_first 5244
_journal_paper_doi 10.1039/c4ce00300d
_journal_volume 16
_journal_year 2014
_chemical_formula_moiety 'C27 H23 La2 N5 O14'
_chemical_formula_sum 'C27 H23 La2 N5 O14'
_chemical_formula_weight 919.32
_chemical_name_systematic
;
 ?
;
_space_group_crystal_system orthorhombic
_space_group_IT_number 62
_space_group_name_Hall '-P 2ac 2n'
_space_group_name_H-M_alt 'P n m a'
_symmetry_space_group_name_Hall '-P 2ac 2n'
_symmetry_space_group_name_H-M 'P n m a'
_atom_sites_solution_hydrogens geom
_atom_sites_solution_primary direct
_atom_sites_solution_secondary difmap
_audit_creation_method SHELXL-2013
_cell_angle_alpha 90
_cell_angle_beta 90
_cell_angle_gamma 90
_cell_formula_units_Z 4
_cell_length_a 8.1241(3)
_cell_length_b 30.3843(10)
_cell_length_c 15.6616(5)
_cell_measurement_reflns_used 3262
_cell_measurement_temperature 110(2)
_cell_measurement_theta_max 26.45
_cell_measurement_theta_min 2.40
_cell_volume 3866.0(2)
_computing_cell_refinement 'Apex2, Bruker-AXS'
_computing_data_collection 'Apex2, Bruker-AXS'
_computing_data_reduction 'Saint, Bruker-AXS'
_computing_structure_refinement 'SHELXL-2013 (Sheldrick, 2008)'
_computing_structure_solution 'Saint, Bruker-AXS'
_diffrn_ambient_temperature 110(2)
_diffrn_detector_area_resol_mean 1.75
_diffrn_measured_fraction_theta_full 0.966
_diffrn_measured_fraction_theta_max 0.934
_diffrn_measurement_device_type 'ApexDuo, Bruker-AXS'
_diffrn_measurement_method '1 deg. \f scans'
_diffrn_radiation_type MoK\a
_diffrn_radiation_wavelength 0.71073
_diffrn_reflns_av_R_equivalents 0.0313
_diffrn_reflns_av_unetI/netI 0.0280
_diffrn_reflns_Laue_measured_fraction_full 0.966
_diffrn_reflns_Laue_measured_fraction_max 0.934
_diffrn_reflns_limit_h_max 9
_diffrn_reflns_limit_h_min -9
_diffrn_reflns_limit_k_max 37
_diffrn_reflns_limit_k_min -38
_diffrn_reflns_limit_l_max 19
_diffrn_reflns_limit_l_min -18
_diffrn_reflns_number 24239
_diffrn_reflns_point_group_measured_fraction_full 0.966
_diffrn_reflns_point_group_measured_fraction_max 0.934
_diffrn_reflns_theta_full 25.242
_diffrn_reflns_theta_max 26.450
_diffrn_reflns_theta_min 2.395
_diffrn_source 'ImuS microsource'
_exptl_absorpt_coefficient_mu 2.243
_exptl_absorpt_correction_T_max 0.807
_exptl_absorpt_correction_T_min 0.507
_exptl_absorpt_correction_type multi-scan
_exptl_absorpt_process_details 'Sadabs, Bruker-AXS'
_exptl_crystal_colour colorless
_exptl_crystal_density_diffrn 1.579
_exptl_crystal_description needle
_exptl_crystal_F_000 1784
_exptl_crystal_size_max 0.350
_exptl_crystal_size_mid 0.150
_exptl_crystal_size_min 0.100
_platon_squeeze_details
;
 The residual density accounts for molecules of DMF crystallization
 solvent.
;
_refine_diff_density_max 2.277
_refine_diff_density_min -2.023
_refine_diff_density_rms 0.155
_refine_ls_extinction_method none
_refine_ls_goodness_of_fit_ref 1.080
_refine_ls_hydrogen_treatment constr
_refine_ls_matrix_type full
_refine_ls_number_parameters 228
_refine_ls_number_reflns 3799
_refine_ls_number_restraints 2
_refine_ls_restrained_S_all 1.080
_refine_ls_R_factor_all 0.0510
_refine_ls_R_factor_gt 0.0434
_refine_ls_shift/su_max 0.032
_refine_ls_shift/su_mean 0.013
_refine_ls_structure_factor_coef Fsqd
_refine_ls_weighting_details 'w=1/[\s^2^(Fo^2^)+(0.0435P)^2^+4.1176P] where P=(Fo^2^+2Fc^2^)/3'
_refine_ls_weighting_scheme calc
_refine_ls_wR_factor_gt 0.1085
_refine_ls_wR_factor_ref 0.1113
_reflns_Friedel_coverage 0.000
_reflns_number_gt 3262
_reflns_number_total 3799
_reflns_threshold_expression 'I > 2\s(I)'
_cod_data_source_file c4ce00300d1.cif
_cod_data_source_block 1
_cod_depositor_comments 'Adding full bibliography for 7215786--7215794.cif.'
_cod_database_code 7215786
_shelx_space_group_comment
;
The symmetry employed for this shelxl refinement is uniquely defined
by the following loop, which should always be used as a source of
symmetry information in preference to the above space-group names.
They are only intended as comments.
;
_shelx_estimated_absorpt_t_min 0.507
_shelx_estimated_absorpt_t_max 0.807

loop_
_space_group_symop_operation_xyz
'x, y, z'
'-x+1/2, -y, z+1/2'
'-x, y+1/2, -z'
'x+1/2, -y+1/2, -z+1/2'
'-x, -y, -z'
'x-1/2, y, -z-1/2'
'x, -y-1/2, z'
'-x-1/2, y-1/2, z-1/2'

loop_
_atom_site_label
_atom_site_type_symbol
_atom_site_fract_x
_atom_site_fract_y
_atom_site_fract_z
_atom_site_U_iso_or_equiv
_atom_site_adp_type
_atom_site_occupancy
_atom_site_site_symmetry_order
_atom_site_calc_flag
_atom_site_refinement_flags_posn
_atom_site_refinement_flags_adp
_atom_site_refinement_flags_occupancy
_atom_site_disorder_assembly
_atom_site_disorder_group
La1 La 0.93440(4) 0.59121(2) 0.70363(2) 0.00748(12) Uani 1 1 d . . . . .
O2 O 0.8897(5) 0.46119(13) 0.3895(3) 0.0158(9) Uani 1 1 d . . . . .
O3 O 0.7418(5) 0.40625(12) 0.3387(2) 0.0125(9) Uani 1 1 d . . . . .
O4 O 0.4941(6) 0.52466(13) 0.7102(2) 0.0161(9) Uani 1 1 d . . . . .
O5 O 0.7389(5) 0.53863(13) 0.6513(3) 0.0206(10) Uani 1 1 d . . . . .
O6 O 1.1554(5) 0.63204(11) 0.8160(2) 0.0101(8) Uani 1 1 d . . . . .
O7 O 0.9888(5) 0.67043(12) 0.7339(3) 0.0162(9) Uani 1 1 d . . . . .
C8 C 0.6608(7) 0.43974(17) 0.4719(3) 0.0098(11) Uani 1 1 d . . . . .
C9 C 0.5288(8) 0.41202(18) 0.4866(4) 0.0141(13) Uani 1 1 d . . . . .
H9 H 0.5069 0.3894 0.4463 0.017 Uiso 1 1 calc R U . . .
N10 N 0.4306(7) 0.41547(16) 0.5547(3) 0.0206(12) Uani 1 1 d . . . . .
C11 C 0.4595(7) 0.44872(19) 0.6088(4) 0.0134(12) Uani 1 1 d . . . . .
H11 H 0.3875 0.4523 0.6561 0.016 Uiso 1 1 calc R U . . .
C12 C 0.5892(7) 0.47823(17) 0.5995(3) 0.0101(11) Uani 1 1 d . . . . .
C13 C 0.6921(7) 0.47300(17) 0.5305(3) 0.0119(12) Uani 1 1 d . . . . .
H13 H 0.7839 0.4920 0.5230 0.014 Uiso 1 1 calc R U . . .
C14 C 0.7676(8) 0.43579(17) 0.3938(4) 0.0135(12) Uani 1 1 d . . . . .
C15 C 0.6089(7) 0.51632(17) 0.6586(3) 0.0113(12) Uani 1 1 d . . . . .
C16 C 1.1480(7) 0.71064(16) 0.8315(4) 0.0104(11) Uani 1 1 d . . . . .
C17 C 1.2456(8) 0.71234(18) 0.9044(4) 0.0152(13) Uani 1 1 d . . . . .
H17 H 1.2804 0.6854 0.9293 0.018 Uiso 1 1 calc R U . . .
N18 N 1.2929(10) 0.7500 0.9413(5) 0.0220(18) Uani 1 2 d S T P . .
C19 C 1.0977(10) 0.7500 0.7953(5) 0.0104(16) Uani 1 2 d S T P . .
H19 H 1.0294 0.7500 0.7461 0.013 Uiso 1 2 calc R U P . .
C20 C 1.0964(7) 0.66846(18) 0.7920(3) 0.0105(12) Uani 1 1 d . . . . .
O21 O 0.9390(6) 0.61618(13) 0.5501(2) 0.0177(9) Uani 1 1 d . . . . .
C22 C 0.9385(8) 0.5929(2) 0.4848(4) 0.0174(13) Uani 1 1 d . . . . .
H22 H 0.8952 0.5640 0.4905 0.021 Uiso 1 1 calc R U . . .
N23 N 0.9903(10) 0.6039(2) 0.4108(4) 0.048(2) Uani 1 1 d D . . . .
C24 C 0.9845(12) 0.5736(4) 0.3377(5) 0.048(3) Uani 1 1 d . . . . .
H24A H 1.0969 0.5671 0.3187 0.064 Uiso 1 1 calc R U . . .
H24B H 0.9231 0.5873 0.2908 0.064 Uiso 1 1 calc R U . . .
H24C H 0.9298 0.5463 0.3548 0.064 Uiso 1 1 calc R U . . .
C25A C 1.098(2) 0.6422(5) 0.3974(8) 0.044(6) Uani 0.58(3) 1 d D . P A 1
H25A H 1.1075 0.6587 0.4509 0.066 Uiso 0.58(3) 1 calc R U P A 1
H25B H 1.0501 0.6612 0.3532 0.066 Uiso 0.58(3) 1 calc R U P A 1
H25C H 1.2067 0.6322 0.3792 0.066 Uiso 0.58(3) 1 calc R U P A 1
C25B C 0.965(7) 0.6510(5) 0.393(3) 0.046(17) Uiso 0.42(3) 1 d D . P A 2
H25D H 0.8545 0.6556 0.3704 0.069 Uiso 0.42(3) 1 calc R U P A 2
H25E H 1.0471 0.6611 0.3516 0.069 Uiso 0.42(3) 1 calc R U P A 2
H25F H 0.9781 0.6678 0.4464 0.069 Uiso 0.42(3) 1 calc R U P A 2

loop_
_atom_site_aniso_label
_atom_site_aniso_U_11
_atom_site_aniso_U_22
_atom_site_aniso_U_33
_atom_site_aniso_U_23
_atom_site_aniso_U_13
_atom_site_aniso_U_12
La1 0.0078(2) 0.00598(16) 0.00869(17) -0.00024(11) 0.00144(12) 0.00007(12)
O2 0.014(2) 0.014(2) 0.020(2) -0.0009(17) 0.0070(18) 0.0005(16)
O3 0.016(2) 0.017(2) 0.0051(18) -0.0006(16) 0.0005(16) 0.0056(16)
O4 0.019(2) 0.015(2) 0.014(2) -0.0036(16) 0.0022(18) 0.0090(18)
O5 0.021(3) 0.013(2) 0.028(2) -0.0073(18) -0.012(2) -0.0030(18)
O6 0.012(2) 0.0053(17) 0.0130(19) -0.0010(15) -0.0005(16) 0.0002(15)
O7 0.018(2) 0.0080(18) 0.022(2) 0.0000(16) -0.0070(19) -0.0006(16)
C8 0.013(3) 0.011(3) 0.006(2) 0.001(2) 0.002(2) 0.001(2)
C9 0.016(4) 0.013(3) 0.014(3) -0.001(2) -0.007(2) -0.002(2)
N10 0.027(3) 0.017(3) 0.017(3) -0.004(2) 0.004(2) -0.011(2)
C11 0.010(3) 0.020(3) 0.011(3) -0.001(2) 0.003(2) -0.003(2)
C12 0.007(3) 0.008(2) 0.015(3) -0.001(2) -0.004(2) 0.001(2)
C13 0.010(3) 0.010(3) 0.015(3) 0.002(2) 0.001(2) 0.002(2)
C14 0.014(4) 0.008(3) 0.018(3) 0.002(2) 0.002(3) 0.005(2)
C15 0.017(4) 0.008(3) 0.008(3) -0.001(2) -0.005(2) 0.004(2)
C16 0.011(3) 0.005(2) 0.015(3) 0.001(2) 0.000(2) 0.000(2)
C17 0.021(4) 0.009(3) 0.015(3) 0.002(2) -0.004(2) 0.002(2)
N18 0.034(5) 0.008(3) 0.024(4) 0.000 -0.015(4) 0.000
C19 0.003(4) 0.013(4) 0.015(4) 0.000 0.000(3) 0.000
C20 0.006(3) 0.014(3) 0.011(3) 0.003(2) 0.002(2) -0.001(2)
O21 0.026(3) 0.016(2) 0.011(2) 0.0014(16) 0.0036(18) 0.0025(18)
C22 0.014(3) 0.021(3) 0.018(3) -0.003(3) 0.004(3) 0.003(3)
N23 0.065(5) 0.063(5) 0.017(3) -0.013(3) 0.016(3) -0.035(4)
C24 0.038(6) 0.077(8) 0.029(4) -0.035(5) 0.004(4) -0.016(5)
C25A 0.053(13) 0.057(10) 0.021(7) 0.008(6) 0.004(6) -0.035(8)

loop_
_atom_type_symbol
_atom_type_description
_atom_type_scat_dispersion_real
_atom_type_scat_dispersion_imag
_atom_type_scat_source
C C 0.0033 0.0016 'International Tables Vol C Tables 4.2.6.8 and 6.1.1.4'
H H 0.0000 0.0000 'International Tables Vol C Tables 4.2.6.8 and 6.1.1.4'
La La -0.2871 2.4523 'International Tables Vol C Tables 4.2.6.8 and 6.1.1.4'
N N 0.0061 0.0033 'International Tables Vol C Tables 4.2.6.8 and 6.1.1.4'
O O 0.0106 0.0060 'International Tables Vol C Tables 4.2.6.8 and 6.1.1.4'

loop_
_geom_angle_atom_site_label_1
_geom_angle_atom_site_label_2
_geom_angle_atom_site_label_3
_geom_angle
_geom_angle_site_symmetry_1
_geom_angle_site_symmetry_3
O5 La1 O4 76.82(14) . 6_657
O5 La1 O7 145.70(14) . .
O4 La1 O7 130.49(13) 6_657 .
O5 La1 O21 83.37(14) . .
O4 La1 O21 139.62(13) 6_657 .
O7 La1 O21 83.57(13) . .
O5 La1 O3 86.08(14) . 2_665
O4 La1 O3 71.54(13) 6_657 2_665
O7 La1 O3 85.01(13) . 2_665
O21 La1 O3 142.05(13) . 2_665
O5 La1 O2 76.31(14) . 5_766
O4 La1 O2 72.38(13) 6_657 5_766
O7 La1 O2 127.08(14) . 5_766
O21 La1 O2 68.88(13) . 5_766
O3 La1 O2 142.56(12) 2_665 5_766
O5 La1 O6 72.55(13) . 6_557
O4 La1 O6 128.57(13) 6_657 6_557
O7 La1 O6 73.55(13) . 6_557
O21 La1 O6 75.92(13) . 6_557
O3 La1 O6 66.13(12) 2_665 6_557
O2 La1 O6 135.01(13) 5_766 6_557
O5 La1 O3 125.30(13) . 5_766
O4 La1 O3 88.08(13) 6_657 5_766
O7 La1 O3 81.20(13) . 5_766
O21 La1 O3 75.18(13) . 5_766
O3 La1 O3 138.10(11) 2_665 5_766
O2 La1 O3 49.09(12) 5_766 5_766
O6 La1 O3 143.32(11) 6_557 5_766
O5 La1 O6 159.02(13) . .
O4 La1 O6 83.90(12) 6_657 .
O7 La1 O6 48.69(12) . .
O21 La1 O6 117.14(13) . .
O3 La1 O6 79.96(12) 2_665 .
O2 La1 O6 105.81(12) 5_766 .
O6 La1 O6 114.91(12) 6_557 .
O3 La1 O6 61.31(11) 5_766 .
O5 La1 C14 100.37(15) . 5_766
O4 La1 C14 84.00(14) 6_657 5_766
O7 La1 C14 102.66(15) . 5_766
O21 La1 C14 65.28(15) . 5_766
O3 La1 C14 152.66(14) 2_665 5_766
O2 La1 C14 24.91(14) 5_766 5_766
O6 La1 C14 141.17(14) 6_557 5_766
O3 La1 C14 25.11(14) 5_766 5_766
O6 La1 C14 85.59(14) . 5_766
O5 La1 C20 164.03(15) . .
O4 La1 C20 107.36(14) 6_657 .
O7 La1 C20 24.08(14) . .
O21 La1 C20 101.33(14) . .
O3 La1 C20 80.88(14) 2_665 .
O2 La1 C20 119.65(14) 5_766 .
O6 La1 C20 93.63(13) 6_557 .
O3 La1 C20 70.62(13) 5_766 .
O6 La1 C20 24.65(13) . .
C14 La1 C20 95.43(16) 5_766 .
C14 O2 La1 95.1(3) . 5_766
C14 O3 La1 129.6(3) . 2_664
C14 O3 La1 89.2(3) . 5_766
La1 O3 La1 109.90(13) 2_664 5_766
C15 O4 La1 131.2(4) . 6_557
C15 O5 La1 152.0(4) . .
C20 O6 La1 135.5(4) . 6_657
C20 O6 La1 87.6(3) . .
La1 O6 La1 105.82(12) 6_657 .
C20 O7 La1 102.3(3) . .
C9 C8 C13 118.4(5) . .
C9 C8 C14 122.3(5) . .
C13 C8 C14 119.3(5) . .
N10 C9 C8 123.3(5) . .
C9 N10 C11 117.4(5) . .
N10 C11 C12 123.5(5) . .
C13 C12 C11 117.9(5) . .
C13 C12 C15 120.8(5) . .
C11 C12 C15 121.1(5) . .
C12 C13 C8 119.5(5) . .
O2 C14 O3 121.9(5) . .
O2 C14 C8 116.7(5) . .
O3 C14 C8 121.2(5) . .
O2 C14 La1 60.0(3) . 5_766
O3 C14 La1 65.7(3) . 5_766
C8 C14 La1 155.2(4) . 5_766
O4 C15 O5 124.8(5) . .
O4 C15 C12 118.3(5) . .
O5 C15 C12 116.8(5) . .
C19 C16 C17 118.2(5) . .
C19 C16 C20 119.5(5) . .
C17 C16 C20 122.4(5) . .
N18 C17 C16 123.4(5) . .
C17 N18 C17 117.5(7) . 7_575
C16 C19 C16 119.4(7) 7_575 .
O6 C20 O7 121.2(5) . .
O6 C20 C16 121.7(5) . .
O7 C20 C16 117.0(5) . .
O6 C20 La1 67.8(3) . .
O7 C20 La1 53.6(3) . .
C16 C20 La1 169.6(4) . .
C22 O21 La1 127.9(4) . .
O21 C22 N23 126.7(6) . .
C22 N23 C25A 122.1(7) . .
C22 N23 C24 122.2(7) . .
C25A N23 C24 113.8(8) . .
C22 N23 C25B 112.2(19) . .
C24 N23 C25B 117.4(18) . .

loop_
_geom_bond_atom_site_label_1
_geom_bond_atom_site_label_2
_geom_bond_distance
_geom_bond_site_symmetry_2
La1 O5 2.397(4) .
La1 O4 2.479(4) 6_657
La1 O7 2.493(4) .
La1 O21 2.521(4) .
La1 O3 2.555(4) 2_665
La1 O2 2.589(4) 5_766
La1 O6 2.602(4) 6_557
La1 O3 2.714(4) 5_766
La1 O6 2.804(4) .
La1 C14 2.978(6) 5_766
La1 C20 3.026(6) .
O2 C14 1.259(7) .
O2 La1 2.589(4) 5_766
O3 C14 1.264(7) .
O3 La1 2.555(4) 2_664
O3 La1 2.714(4) 5_766
O4 C15 1.259(7) .
O4 La1 2.479(4) 6_557
O5 C15 1.260(7) .
O6 C20 1.263(7) .
O6 La1 2.602(4) 6_657
O7 C20 1.264(7) .
C8 C9 1.383(8) .
C8 C13 1.388(8) .
C8 C14 1.504(8) .
C9 N10 1.335(8) .
N10 C11 1.340(7) .
C11 C12 1.391(8) .
C12 C13 1.376(8) .
C12 C15 1.491(7) .
C14 La1 2.978(6) 5_766
C16 C19 1.385(7) .
C16 C17 1.391(8) .
C16 C20 1.483(7) .
C17 N18 1.338(7) .
N18 C17 1.338(7) 7_575
C19 C16 1.385(7) 7_575
O21 C22 1.243(7) .
C22 N23 1.277(8) .
N23 C25A 1.469(3) .
N23 C24 1.470(10) .
N23 C25B 1.471(3) .

loop_
_platon_squeeze_void_nr
_platon_squeeze_void_average_x
_platon_squeeze_void_average_y
_platon_squeeze_void_average_z
_platon_squeeze_void_volume
_platon_squeeze_void_count_electrons
_platon_squeeze_void_content
1 -0.023 0.250 0.750 530 131 ' '
2 -0.043 0.750 0.250 530 131 ' '
